data_1556309
loop_
_publ_author_name
'Fuentes, Jos\'e A.'
'Slawin, Alexandra M. Z.'
'Clarke, Matthew L.'

_publ_section_title
;
 Application of palladium (trioxo-adamantyl cage phosphine)chloride
 complexes as catalysts for the alkoxycarbonylation of styrene; Pd
 catalysed tert-butoxycarbonylation of styrene
;
_journal_issue 4
_journal_name_full 'Catalysis Science &amp; Technology'
_journal_page_first 715
_journal_paper_doi 10.1039/c2cy00521b
_journal_volume 2
_journal_year 2012
_chemical_formula_moiety 'C19 H26 Cl O3 P Pd'
_chemical_formula_sum 'C19 H26 Cl O3 P Pd'
_chemical_formula_weight 475.22
_space_group_IT_number 2
_space_group_name_Hall '-P 1'
_space_group_name_H-M_alt 'P -1'
_symmetry_cell_setting triclinic
_symmetry_space_group_name_H-M 'P -1'
_atom_sites_solution_hydrogens geom
_atom_sites_solution_primary direct
_atom_sites_solution_secondary difmap
_audit_creation_method SHELXL-97
_cell_angle_alpha 100.40(3)
_cell_angle_beta 100.58(3)
_cell_angle_gamma 102.97(3)
_cell_formula_units_Z 4
_cell_length_a 7.8175(16)
_cell_length_b 16.296(3)
_cell_length_c 16.654(3)
_cell_measurement_reflns_used 6439
_cell_measurement_temperature 93(2)
_cell_measurement_theta_max 28.6859
_cell_measurement_theta_min 1.6099
_cell_volume 1977.2(8)
_computing_cell_refinement 'CrystalClear (Rigaku Corp., 2004)'
_computing_data_collection 'CrystalClear (Rigaku Corp., 2004)'
_computing_data_reduction 'CrystalClear (Rigaku Corp., 2004)'
_computing_molecular_graphics 'Bruker SHELXTL'
_computing_publication_material 'Bruker SHELXTL'
_computing_structure_refinement 'SHELXL-97 (Sheldrick, 1997)'
_computing_structure_solution 'SHELXS-97 (Sheldrick, 1990)'
_diffrn_ambient_temperature 93(2)
_diffrn_measured_fraction_theta_full 0.971
_diffrn_measured_fraction_theta_max 0.968
_diffrn_measurement_device_type CCD
_diffrn_measurement_method '\w and \f scans'
_diffrn_radiation_monochromator confocal
_diffrn_radiation_source 'rotating anode'
_diffrn_radiation_type MoK\a
_diffrn_radiation_wavelength 0.71073
_diffrn_reflns_av_R_equivalents 0.0511
_diffrn_reflns_av_sigmaI/netI 0.0997
_diffrn_reflns_limit_h_max 9
_diffrn_reflns_limit_h_min -9
_diffrn_reflns_limit_k_max 19
_diffrn_reflns_limit_k_min -11
_diffrn_reflns_limit_l_max 15
_diffrn_reflns_limit_l_min -20
_diffrn_reflns_number 13083
_diffrn_reflns_theta_full 25.00
_diffrn_reflns_theta_max 25.35
_diffrn_reflns_theta_min 1.61
_exptl_absorpt_coefficient_mu 1.169
_exptl_absorpt_correction_T_max 1.0000
_exptl_absorpt_correction_T_min 0.5130
_exptl_absorpt_correction_type multi-scan
_exptl_absorpt_process_details 'Jacobson, R. (1998) Private communication'
_exptl_crystal_colour Colorless
_exptl_crystal_density_diffrn 1.596
_exptl_crystal_density_method 'not measured'
_exptl_crystal_description Prism
_exptl_crystal_F_000 968
_exptl_crystal_size_max 0.1000
_exptl_crystal_size_mid 0.0300
_exptl_crystal_size_min 0.0300
_refine_diff_density_max 2.018
_refine_diff_density_min -1.297
_refine_diff_density_rms 0.175
_refine_ls_extinction_method none
_refine_ls_goodness_of_fit_ref 1.164
_refine_ls_hydrogen_treatment constr
_refine_ls_matrix_type full
_refine_ls_number_parameters 451
_refine_ls_number_reflns 7024
_refine_ls_number_restraints 36
_refine_ls_restrained_S_all 1.164
_refine_ls_R_factor_all 0.0798
_refine_ls_R_factor_gt 0.0594
_refine_ls_shift/su_max 0.002
_refine_ls_shift/su_mean 0.000
_refine_ls_structure_factor_coef Fsqd
_refine_ls_weighting_details 'calc w=1/[\s^2^(Fo^2^)+(0.0621P)^2^+0.0000P] where P=(Fo^2^+2Fc^2^)/3'
_refine_ls_weighting_scheme calc
_refine_ls_wR_factor_gt 0.1431
_refine_ls_wR_factor_ref 0.1561
_reflns_number_gt 5419
_reflns_number_total 7024
_reflns_threshold_expression >2sigma(I)
_cod_data_source_file c2cy00521b.txt
_cod_data_source_block 6
_cod_depositor_comments
;
The following automatic conversions were performed:

data item '_symmetry_cell_setting' value 'Triclinic' was changed to
'triclinic' in accordance with the
/home/saulius/struct/COD-crude-data/automatic-downloads/DataCite-retrospective/RSC/depositions/lib/dictionaries/cif_core.dic
dictionary named 'cif_core.dic' version 2.4.2 last updated on
2011-04-26.

Automatic conversion script
Id: cif_fix_values 6909 2019-04-08 15:41:33Z antanas 
;
_cod_original_cell_volume 1977.2(7)
_cod_original_sg_symbol_H-M P-1
_cod_database_code 1556309

loop_
_symmetry_equiv_pos_as_xyz
'x, y, z'
'-x, -y, -z'

loop_
_atom_site_label
_atom_site_type_symbol
_atom_site_fract_x
_atom_site_fract_y
_atom_site_fract_z
_atom_site_U_iso_or_equiv
_atom_site_adp_type
_atom_site_occupancy
_atom_site_symmetry_multiplicity
_atom_site_calc_flag
_atom_site_refinement_flags
Pd1 Pd 0.25607(6) 0.31080(3) 0.66091(3) 0.01644(16) Uani 1 1 d .
Cl1 Cl 0.5424(2) 0.32171(10) 0.63112(10) 0.0220(4) Uani 1 1 d .
P1 P 0.3160(2) 0.45382(10) 0.72872(10) 0.0149(4) Uani 1 1 d .
C1 C 0.1524(10) 0.1733(5) 0.6037(5) 0.0373(19) Uani 1 1 d U
H1A H 0.2372 0.2124 0.5849 0.045 Uiso 1 1 calc R
H1B H 0.1481 0.1135 0.5929 0.045 Uiso 1 1 calc R
C2 C 0.0432(15) 0.2014(7) 0.6440(6) 0.072(3) Uani 1 1 d U
H2A H -0.0277 0.1519 0.6564 0.087 Uiso 1 1 calc R
C3 C -0.0130(14) 0.2634(7) 0.6744(6) 0.070(3) Uani 1 1 d U
H3A H 0.0395 0.3202 0.6693 0.084 Uiso 1 1 calc R
H3B H -0.1083 0.2537 0.7026 0.084 Uiso 1 1 calc R
C4 C 0.1258(8) 0.4928(4) 0.7614(4) 0.0172(14) Uani 1 1 d .
O5 O 0.0577(6) 0.4373(3) 0.8146(2) 0.0195(10) Uani 1 1 d .
C6 C 0.1792(8) 0.4464(4) 0.8937(4) 0.0184(14) Uani 1 1 d .
C7 C 0.3493(8) 0.4205(4) 0.8823(4) 0.0143(13) Uani 1 1 d .
H7A H 0.3163 0.3600 0.8492 0.017 Uiso 1 1 calc R
H7B H 0.4248 0.4233 0.9380 0.017 Uiso 1 1 calc R
C8 C 0.4594(8) 0.4804(4) 0.8369(4) 0.0170(14) Uani 1 1 d .
C9 C 0.1949(9) 0.5858(4) 0.8136(4) 0.0185(14) Uani 1 1 d .
H9A H 0.2585 0.6229 0.7813 0.022 Uiso 1 1 calc R
H9B H 0.0913 0.6076 0.8249 0.022 Uiso 1 1 calc R
C10 C 0.3221(9) 0.5918(4) 0.8958(4) 0.0208(14) Uani 1 1 d .
O11 O 0.2314(6) 0.5344(3) 0.9394(3) 0.0195(10) Uani 1 1 d .
O12 O 0.4845(6) 0.5690(3) 0.8813(2) 0.0166(9) Uani 1 1 d .
C13 C -0.0271(8) 0.4814(4) 0.6876(4) 0.0200(14) Uani 1 1 d .
H13A H -0.1239 0.5025 0.7070 0.030 Uiso 1 1 calc R
H13B H -0.0735 0.4200 0.6593 0.030 Uiso 1 1 calc R
H13C H 0.0162 0.5144 0.6482 0.030 Uiso 1 1 calc R
C14 C 0.0724(9) 0.3927(4) 0.9404(4) 0.0227(15) Uani 1 1 d .
H14A H -0.0358 0.4123 0.9453 0.034 Uiso 1 1 calc R
H14B H 0.1460 0.3987 0.9965 0.034 Uiso 1 1 calc R
H14C H 0.0366 0.3319 0.9099 0.034 Uiso 1 1 calc R
C15 C 0.6464(8) 0.4682(4) 0.8412(4) 0.0198(14) Uani 1 1 d .
H15A H 0.7136 0.4834 0.9000 0.030 Uiso 1 1 calc R
H15B H 0.7097 0.5057 0.8101 0.030 Uiso 1 1 calc R
H15C H 0.6374 0.4076 0.8164 0.030 Uiso 1 1 calc R
C16 C 0.3840(10) 0.6814(4) 0.9514(4) 0.0265(16) Uani 1 1 d .
H16A H 0.4659 0.6815 1.0035 0.040 Uiso 1 1 calc R
H16B H 0.2792 0.6997 0.9644 0.040 Uiso 1 1 calc R
H16C H 0.4473 0.7215 0.9224 0.040 Uiso 1 1 calc R
C17 C 0.4136(8) 0.5322(4) 0.6725(4) 0.0166(14) Uani 1 1 d .
C18 C 0.3367(8) 0.5141(4) 0.5863(4) 0.0203(14) Uani 1 1 d .
H18A H 0.2433 0.4625 0.5607 0.024 Uiso 1 1 calc R
C19 C 0.3954(9) 0.5708(4) 0.5380(4) 0.0214(15) Uani 1 1 d .
H19A H 0.3408 0.5593 0.4798 0.026 Uiso 1 1 calc R
C20 C 0.5342(8) 0.6441(4) 0.5759(4) 0.0216(15) Uani 1 1 d .
H20A H 0.5754 0.6832 0.5432 0.026 Uiso 1 1 calc R
C21 C 0.6135(9) 0.6617(4) 0.6594(4) 0.0223(15) Uani 1 1 d .
H21A H 0.7111 0.7119 0.6841 0.027 Uiso 1 1 calc R
C22 C 0.5520(9) 0.6066(4) 0.7084(4) 0.0201(14) Uani 1 1 d .
H22A H 0.6051 0.6200 0.7669 0.024 Uiso 1 1 calc R
Pd31 Pd 0.43859(6) 1.09433(3) 0.79921(3) 0.01908(17) Uani 1 1 d .
Cl31 Cl 0.2135(2) 1.14416(12) 0.85521(11) 0.0305(4) Uani 1 1 d .
P31 P 0.2857(2) 0.94940(11) 0.76487(10) 0.0184(4) Uani 1 1 d .
C31 C 0.6268(9) 1.2228(5) 0.8221(4) 0.0304(17) Uani 1 1 d U
H31A H 0.6289 1.2092 0.8753 0.036 Uiso 1 1 calc R
H31B H 0.6067 1.2763 0.8136 0.036 Uiso 1 1 calc R
C32 C 0.6517(15) 1.1673(7) 0.7599(7) 0.073(3) Uani 1 1 d U
H32A H 0.6475 1.1857 0.7088 0.087 Uiso 1 1 calc R
C33 C 0.6813(9) 1.0903(5) 0.7573(4) 0.0285(16) Uani 1 1 d U
H33A H 0.6874 1.0672 0.8059 0.034 Uiso 1 1 calc R
H33B H 0.6966 1.0581 0.7068 0.034 Uiso 1 1 calc R
C34 C 0.4105(8) 0.8671(4) 0.7343(4) 0.0211(15) Uani 1 1 d .
O35 O 0.4834(6) 0.8895(3) 0.6642(3) 0.0214(10) Uani 1 1 d .
C36 C 0.3539(8) 0.8779(4) 0.5882(4) 0.0189(14) Uani 1 1 d .
C37 C 0.2323(9) 0.9388(4) 0.5984(4) 0.0211(15) Uani 1 1 d .
H37A H 0.3077 0.9994 0.6183 0.025 Uiso 1 1 calc R
H37B H 0.1516 0.9334 0.5434 0.025 Uiso 1 1 calc R
C38 C 0.1198(8) 0.9174(4) 0.6606(4) 0.0175(14) Uani 1 1 d .
C39 C 0.2806(9) 0.7766(4) 0.7023(4) 0.0258(16) Uani 1 1 d .
H39A H 0.3505 0.7337 0.6917 0.031 Uiso 1 1 calc R
H39B H 0.2164 0.7627 0.7462 0.031 Uiso 1 1 calc R
C40 C 0.1452(9) 0.7692(4) 0.6234(4) 0.0221(15) Uani 1 1 d .
O41 O 0.2402(6) 0.7926(3) 0.5614(3) 0.0208(10) Uani 1 1 d .
O42 O 0.0294(6) 0.8257(3) 0.6372(3) 0.0183(10) Uani 1 1 d .
C43 C 0.5673(9) 0.8714(5) 0.8029(4) 0.0292(17) Uani 1 1 d .
H43A H 0.6279 0.8274 0.7843 0.044 Uiso 1 1 calc R
H43B H 0.5243 0.8606 0.8527 0.044 Uiso 1 1 calc R
H43C H 0.6524 0.9289 0.8167 0.044 Uiso 1 1 calc R
C44 C 0.4612(9) 0.8908(4) 0.5215(4) 0.0246(16) Uani 1 1 d .
H44A H 0.5359 0.8500 0.5185 0.037 Uiso 1 1 calc R
H44B H 0.5389 0.9502 0.5363 0.037 Uiso 1 1 calc R
H44C H 0.3777 0.8806 0.4668 0.037 Uiso 1 1 calc R
C45 C -0.0325(8) 0.9620(4) 0.6611(4) 0.0186(14) Uani 1 1 d .
H45A H -0.1162 0.9435 0.6056 0.028 Uiso 1 1 calc R
H45B H 0.0183 1.0249 0.6745 0.028 Uiso 1 1 calc R
H45C H -0.0975 0.9462 0.7034 0.028 Uiso 1 1 calc R
C46 C 0.0213(10) 0.6805(4) 0.5841(5) 0.0292(17) Uani 1 1 d .
H46A H -0.0622 0.6824 0.5332 0.044 Uiso 1 1 calc R
H46B H -0.0476 0.6610 0.6239 0.044 Uiso 1 1 calc R
H46C H 0.0927 0.6401 0.5695 0.044 Uiso 1 1 calc R
C47 C 0.1791(8) 0.9127(4) 0.8443(4) 0.0213(15) Uani 1 1 d .
C48 C 0.2551(11) 0.9579(5) 0.9276(4) 0.0379(19) Uani 1 1 d .
H48A H 0.3554 1.0073 0.9402 0.046 Uiso 1 1 calc R
C49 C 0.1852(14) 0.9311(6) 0.9922(5) 0.053(3) Uani 1 1 d .
H49A H 0.2403 0.9614 1.0487 0.064 Uiso 1 1 calc R
C50 C 0.0365(11) 0.8609(6) 0.9752(5) 0.042(2) Uani 1 1 d .
H50A H -0.0109 0.8438 1.0200 0.050 Uiso 1 1 calc R
C51 C -0.0427(10) 0.8160(6) 0.8947(5) 0.041(2) Uani 1 1 d .
H51A H -0.1446 0.7675 0.8834 0.049 Uiso 1 1 calc R
C52 C 0.0273(9) 0.8417(5) 0.8286(4) 0.0286(17) Uani 1 1 d .
H52A H -0.0287 0.8106 0.7724 0.034 Uiso 1 1 calc R

loop_
_atom_site_aniso_label
_atom_site_aniso_U_11
_atom_site_aniso_U_22
_atom_site_aniso_U_33
_atom_site_aniso_U_23
_atom_site_aniso_U_13
_atom_site_aniso_U_12
Pd1 0.0152(3) 0.0157(3) 0.0175(3) 0.0033(2) 0.0041(2) 0.0024(2)
Cl1 0.0194(9) 0.0255(9) 0.0227(9) 0.0056(7) 0.0080(7) 0.0064(7)
P1 0.0119(8) 0.0171(9) 0.0163(9) 0.0043(6) 0.0047(6) 0.0034(7)
C1 0.037(2) 0.036(2) 0.038(2) 0.0074(11) 0.0095(11) 0.0090(11)
C2 0.072(3) 0.072(3) 0.074(3) 0.0153(12) 0.0188(12) 0.0186(13)
C3 0.068(3) 0.069(3) 0.071(3) 0.0144(12) 0.0188(12) 0.0174(13)
C4 0.015(3) 0.028(4) 0.015(3) 0.012(3) 0.008(3) 0.009(3)
O5 0.016(2) 0.024(3) 0.020(2) 0.0079(18) 0.0025(18) 0.008(2)
C6 0.019(3) 0.017(4) 0.021(3) 0.007(3) 0.002(3) 0.008(3)
C7 0.016(3) 0.018(3) 0.011(3) 0.006(2) 0.001(2) 0.009(3)
C8 0.020(3) 0.014(3) 0.017(3) 0.001(2) 0.007(3) 0.004(3)
C9 0.021(4) 0.024(4) 0.020(3) 0.013(3) 0.011(3) 0.015(3)
C10 0.023(4) 0.020(4) 0.020(4) 0.002(3) 0.005(3) 0.010(3)
O11 0.025(3) 0.021(3) 0.018(2) 0.0071(18) 0.0097(19) 0.010(2)
O12 0.018(2) 0.014(2) 0.019(2) 0.0028(17) 0.0034(18) 0.0084(19)
C13 0.014(3) 0.027(4) 0.023(4) 0.011(3) 0.010(3) 0.006(3)
C14 0.022(4) 0.034(4) 0.017(3) 0.013(3) 0.009(3) 0.008(3)
C15 0.014(3) 0.023(4) 0.022(4) 0.005(3) 0.005(3) 0.006(3)
C16 0.034(4) 0.016(4) 0.029(4) 0.002(3) 0.004(3) 0.012(3)
C17 0.014(3) 0.024(4) 0.016(3) 0.005(3) 0.009(3) 0.009(3)
C18 0.016(3) 0.023(4) 0.019(4) 0.000(3) 0.002(3) 0.004(3)
C19 0.020(4) 0.024(4) 0.026(4) 0.013(3) 0.008(3) 0.010(3)
C20 0.019(4) 0.023(4) 0.034(4) 0.018(3) 0.018(3) 0.009(3)
C21 0.020(4) 0.017(4) 0.031(4) 0.005(3) 0.011(3) 0.004(3)
C22 0.021(4) 0.022(4) 0.017(3) 0.002(3) 0.003(3) 0.009(3)
Pd31 0.0168(3) 0.0228(3) 0.0186(3) 0.0051(2) 0.0041(2) 0.0069(2)
Cl31 0.0300(10) 0.0357(11) 0.0318(10) 0.0066(8) 0.0149(8) 0.0156(8)
P31 0.0144(9) 0.0239(10) 0.0189(9) 0.0068(7) 0.0042(7) 0.0072(7)
C31 0.0303(19) 0.0310(19) 0.0297(19) 0.0066(10) 0.0086(10) 0.0069(10)
C32 0.072(3) 0.073(3) 0.073(3) 0.0169(12) 0.0184(12) 0.0187(13)
C33 0.0282(18) 0.0285(19) 0.0292(18) 0.0063(10) 0.0079(10) 0.0078(10)
C34 0.014(3) 0.036(4) 0.022(4) 0.019(3) 0.006(3) 0.013(3)
O35 0.016(2) 0.025(3) 0.027(3) 0.0102(19) 0.0084(19) 0.007(2)
C36 0.018(3) 0.021(4) 0.019(3) 0.008(3) 0.006(3) 0.004(3)
C37 0.020(4) 0.021(4) 0.019(4) 0.004(3) 0.000(3) 0.005(3)
C38 0.011(3) 0.015(3) 0.025(4) 0.002(3) 0.003(3) 0.002(3)
C39 0.026(4) 0.026(4) 0.034(4) 0.011(3) 0.013(3) 0.015(3)
C40 0.017(4) 0.021(4) 0.034(4) 0.013(3) 0.011(3) 0.005(3)
O41 0.021(3) 0.017(2) 0.028(3) 0.0087(19) 0.012(2) 0.004(2)
O42 0.019(2) 0.016(2) 0.023(2) 0.0067(18) 0.0077(19) 0.0068(19)
C43 0.027(4) 0.037(5) 0.030(4) 0.013(3) 0.004(3) 0.018(3)
C44 0.030(4) 0.020(4) 0.024(4) 0.002(3) 0.011(3) 0.007(3)
C45 0.012(3) 0.019(4) 0.025(4) 0.005(3) 0.005(3) 0.005(3)
C46 0.033(4) 0.017(4) 0.041(4) 0.010(3) 0.018(3) 0.003(3)
C47 0.015(3) 0.027(4) 0.027(4) 0.011(3) 0.006(3) 0.011(3)
C48 0.047(5) 0.038(5) 0.028(4) 0.010(3) 0.011(4) 0.006(4)
C49 0.088(8) 0.051(6) 0.024(4) 0.016(4) 0.022(4) 0.012(5)
C50 0.053(6) 0.058(6) 0.035(5) 0.032(4) 0.029(4) 0.023(5)
C51 0.027(4) 0.059(6) 0.046(5) 0.029(4) 0.014(4) 0.016(4)
C52 0.016(4) 0.049(5) 0.027(4) 0.018(3) 0.011(3) 0.007(3)

loop_
_atom_type_symbol
_atom_type_description
_atom_type_scat_dispersion_real
_atom_type_scat_dispersion_imag
_atom_type_scat_source
C C 0.0033 0.0016 'International Tables Vol C Tables 4.2.6.8 and 6.1.1.4'
H H 0.0000 0.0000 'International Tables Vol C Tables 4.2.6.8 and 6.1.1.4'
O O 0.0106 0.0060 'International Tables Vol C Tables 4.2.6.8 and 6.1.1.4'
P P 0.1023 0.0942 'International Tables Vol C Tables 4.2.6.8 and 6.1.1.4'
Cl Cl 0.1484 0.1585 'International Tables Vol C Tables 4.2.6.8 and 6.1.1.4'
Pd Pd -0.9988 1.0072 'International Tables Vol C Tables 4.2.6.8 and 6.1.1.4'

loop_
_geom_angle_atom_site_label_1
_geom_angle_atom_site_label_2
_geom_angle_atom_site_label_3
_geom_angle
C2 Pd1 C3 34.5(4)
C2 Pd1 C1 35.2(3)
C3 Pd1 C1 69.3(3)
C2 Pd1 P1 134.2(3)
C3 Pd1 P1 100.2(3)
C1 Pd1 P1 169.4(2)
C2 Pd1 Cl1 129.6(3)
C3 Pd1 Cl1 164.0(3)
C1 Pd1 Cl1 94.9(2)
P1 Pd1 Cl1 95.69(7)
C17 P1 C8 108.5(3)
C17 P1 C4 104.7(3)
C8 P1 C4 94.9(3)
C17 P1 Pd1 115.3(2)
C8 P1 Pd1 113.5(2)
C4 P1 Pd1 117.9(2)
C2 C1 Pd1 68.7(6)
C2 C1 H1A 120.0
Pd1 C1 H1A 55.6
C2 C1 H1B 120.0
Pd1 C1 H1B 158.1
H1A C1 H1B 120.0
C3 C2 C1 149.2(12)
C3 C2 Pd1 75.3(8)
C1 C2 Pd1 76.1(7)
C3 C2 H2A 105.4
C1 C2 H2A 105.4
Pd1 C2 H2A 158.4
C2 C3 Pd1 70.3(7)
C2 C3 H3A 120.0
Pd1 C3 H3A 54.2
C2 C3 H3B 120.0
Pd1 C3 H3B 157.3
H3A C3 H3B 120.0
O5 C4 C13 107.2(5)
O5 C4 C9 108.4(5)
C13 C4 C9 112.8(5)
O5 C4 P1 106.1(4)
C13 C4 P1 111.7(4)
C9 C4 P1 110.4(4)
C6 O5 C4 115.5(5)
O11 C6 O5 109.7(5)
O11 C6 C14 108.6(5)
O5 C6 C14 105.4(5)
O11 C6 C7 107.8(5)
O5 C6 C7 111.9(5)
C14 C6 C7 113.4(5)
C6 C7 C8 111.4(5)
C6 C7 H7A 109.3
C8 C7 H7A 109.3
C6 C7 H7B 109.3
C8 C7 H7B 109.3
H7A C7 H7B 108.0
O12 C8 C15 106.0(5)
O12 C8 C7 107.5(5)
C15 C8 C7 112.2(5)
O12 C8 P1 112.9(4)
C15 C8 P1 114.2(4)
C7 C8 P1 103.9(4)
C10 C9 C4 111.3(5)
C10 C9 H9A 109.4
C4 C9 H9A 109.4
C10 C9 H9B 109.4
C4 C9 H9B 109.4
H9A C9 H9B 108.0
O11 C10 O12 110.2(5)
O11 C10 C16 108.5(5)
O12 C10 C16 105.9(5)
O11 C10 C9 108.6(5)
O12 C10 C9 110.6(5)
C16 C10 C9 113.0(5)
C6 O11 C10 112.5(4)
C8 O12 C10 115.7(5)
C4 C13 H13A 109.5
C4 C13 H13B 109.5
H13A C13 H13B 109.5
C4 C13 H13C 109.5
H13A C13 H13C 109.5
H13B C13 H13C 109.5
C6 C14 H14A 109.5
C6 C14 H14B 109.5
H14A C14 H14B 109.5
C6 C14 H14C 109.5
H14A C14 H14C 109.5
H14B C14 H14C 109.5
C8 C15 H15A 109.5
C8 C15 H15B 109.5
H15A C15 H15B 109.5
C8 C15 H15C 109.5
H15A C15 H15C 109.5
H15B C15 H15C 109.5
C10 C16 H16A 109.5
C10 C16 H16B 109.5
H16A C16 H16B 109.5
C10 C16 H16C 109.5
H16A C16 H16C 109.5
H16B C16 H16C 109.5
C22 C17 C18 118.9(6)
C22 C17 P1 125.4(5)
C18 C17 P1 115.7(5)
C19 C18 C17 120.6(6)
C19 C18 H18A 119.7
C17 C18 H18A 119.7
C20 C19 C18 118.8(6)
C20 C19 H19A 120.6
C18 C19 H19A 120.6
C21 C20 C19 121.3(6)
C21 C20 H20A 119.4
C19 C20 H20A 119.4
C20 C21 C22 120.1(6)
C20 C21 H21A 120.0
C22 C21 H21A 120.0
C17 C22 C21 120.2(6)
C17 C22 H22A 119.9
C21 C22 H22A 119.9
C32 Pd31 C33 36.2(3)
C32 Pd31 C31 35.7(3)
C33 Pd31 C31 67.0(3)
C32 Pd31 P31 133.7(3)
C33 Pd31 P31 101.44(19)
C31 Pd31 P31 168.43(19)
C32 Pd31 Cl31 127.3(3)
C33 Pd31 Cl31 162.6(2)
C31 Pd31 Cl31 95.66(19)
P31 Pd31 Cl31 95.91(7)
C47 P31 C38 110.6(3)
C47 P31 C34 104.6(3)
C38 P31 C34 93.9(3)
C47 P31 Pd31 114.9(2)
C38 P31 Pd31 112.2(2)
C34 P31 Pd31 118.7(2)
C32 C31 Pd31 68.2(6)
C32 C31 H31A 120.0
Pd31 C31 H31A 73.4
C32 C31 H31B 120.0
Pd31 C31 H31B 131.1
H31A C31 H31B 120.0
C31 C32 C33 130.4(10)
C31 C32 Pd31 76.1(6)
C33 C32 Pd31 73.9(6)
C31 C32 H32A 114.8
C33 C32 H32A 114.8
Pd31 C32 H32A 128.1
C32 C33 Pd31 69.9(6)
C32 C33 H33A 120.0
Pd31 C33 H33A 72.8
C32 C33 H33B 120.0
Pd31 C33 H33B 129.8
H33A C33 H33B 120.0
O35 C34 C43 107.0(5)
O35 C34 C39 107.3(5)
C43 C34 C39 112.9(6)
O35 C34 P31 106.2(4)
C43 C34 P31 112.3(5)
C39 C34 P31 110.6(4)
C36 O35 C34 115.7(5)
O41 C36 O35 111.9(5)
O41 C36 C44 106.5(5)
O35 C36 C44 106.1(5)
O41 C36 C37 107.1(5)
O35 C36 C37 111.2(5)
C44 C36 C37 114.0(5)
C38 C37 C36 110.9(5)
C38 C37 H37A 109.5
C36 C37 H37A 109.5
C38 C37 H37B 109.5
C36 C37 H37B 109.5
H37A C37 H37B 108.1
O42 C38 C37 108.9(5)
O42 C38 C45 104.7(5)
C37 C38 C45 114.1(5)
O42 C38 P31 112.3(4)
C37 C38 P31 104.8(4)
C45 C38 P31 112.1(4)
C40 C39 C34 112.2(5)
C40 C39 H39A 109.2
C34 C39 H39A 109.2
C40 C39 H39B 109.2
C34 C39 H39B 109.2
H39A C39 H39B 107.9
O41 C40 O42 109.1(5)
O41 C40 C39 108.5(5)
O42 C40 C39 111.4(5)
O41 C40 C46 105.8(5)
O42 C40 C46 106.0(5)
C39 C40 C46 115.7(6)
C36 O41 C40 111.9(4)
C40 O42 C38 115.2(4)
C34 C43 H43A 109.5
C34 C43 H43B 109.5
H43A C43 H43B 109.5
C34 C43 H43C 109.5
H43A C43 H43C 109.5
H43B C43 H43C 109.5
C36 C44 H44A 109.5
C36 C44 H44B 109.5
H44A C44 H44B 109.5
C36 C44 H44C 109.5
H44A C44 H44C 109.5
H44B C44 H44C 109.5
C38 C45 H45A 109.5
C38 C45 H45B 109.5
H45A C45 H45B 109.5
C38 C45 H45C 109.5
H45A C45 H45C 109.5
H45B C45 H45C 109.5
C40 C46 H46A 109.5
C40 C46 H46B 109.5
H46A C46 H46B 109.5
C40 C46 H46C 109.5
H46A C46 H46C 109.5
H46B C46 H46C 109.5
C48 C47 C52 117.7(6)
C48 C47 P31 117.3(5)
C52 C47 P31 124.9(5)
C49 C48 C47 120.5(8)
C49 C48 H48A 119.7
C47 C48 H48A 119.7
C50 C49 C48 120.7(7)
C50 C49 H49A 119.7
C48 C49 H49A 119.7
C51 C50 C49 120.5(7)
C51 C50 H50A 119.8
C49 C50 H50A 119.8
C50 C51 C52 119.6(8)
C50 C51 H51A 120.2
C52 C51 H51A 120.2
C51 C52 C47 121.0(7)
C51 C52 H52A 119.5
C47 C52 H52A 119.5

loop_
_geom_bond_atom_site_label_1
_geom_bond_atom_site_label_2
_geom_bond_distance
Pd1 C2 2.084(12)
Pd1 C3 2.140(11)
Pd1 C1 2.171(8)
Pd1 P1 2.3005(18)
Pd1 Cl1 2.3559(17)
P1 C17 1.830(6)
P1 C8 1.858(6)
P1 C4 1.873(6)
C1 C2 1.290(12)
C1 H1A 0.9500
C1 H1B 0.9500
C2 C3 1.252(13)
C2 H2A 0.9500
C3 H3A 0.9500
C3 H3B 0.9500
C4 O5 1.459(7)
C4 C13 1.502(8)
C4 C9 1.526(9)
O5 C6 1.438(7)
C6 O11 1.425(7)
C6 C14 1.490(8)
C6 C7 1.517(8)
C7 C8 1.547(8)
C7 H7A 0.9900
C7 H7B 0.9900
C8 O12 1.451(7)
C8 C15 1.510(8)
C9 C10 1.510(9)
C9 H9A 0.9900
C9 H9B 0.9900
C10 O11 1.429(8)
C10 O12 1.450(7)
C10 C16 1.501(9)
C13 H13A 0.9800
C13 H13B 0.9800
C13 H13C 0.9800
C14 H14A 0.9800
C14 H14B 0.9800
C14 H14C 0.9800
C15 H15A 0.9800
C15 H15B 0.9800
C15 H15C 0.9800
C16 H16A 0.9800
C16 H16B 0.9800
C16 H16C 0.9800
C17 C22 1.382(9)
C17 C18 1.399(8)
C18 C19 1.387(9)
C18 H18A 0.9500
C19 C20 1.377(9)
C19 H19A 0.9500
C20 C21 1.365(9)
C20 H20A 0.9500
C21 C22 1.385(9)
C21 H21A 0.9500
C22 H22A 0.9500
Pd31 C32 2.100(11)
Pd31 C33 2.149(7)
Pd31 C31 2.195(7)
Pd31 P31 2.308(2)
Pd31 Cl31 2.3657(18)
P31 C47 1.808(6)
P31 C38 1.874(6)
P31 C34 1.880(7)
C31 C32 1.320(12)
C31 H31A 0.9500
C31 H31B 0.9500
C32 C33 1.321(12)
C32 H32A 0.9500
C33 H33A 0.9500
C33 H33B 0.9500
C34 O35 1.458(7)
C34 C43 1.494(9)
C34 C39 1.528(9)
O35 C36 1.422(7)
C36 O41 1.414(7)
C36 C44 1.526(9)
C36 C37 1.529(9)
C37 C38 1.515(9)
C37 H37A 0.9900
C37 H37B 0.9900
C38 O42 1.449(7)
C38 C45 1.528(8)
C39 C40 1.495(9)
C39 H39A 0.9900
C39 H39B 0.9900
C40 O41 1.436(7)
C40 O42 1.447(7)
C40 C46 1.502(9)
C43 H43A 0.9800
C43 H43B 0.9800
C43 H43C 0.9800
C44 H44A 0.9800
C44 H44B 0.9800
C44 H44C 0.9800
C45 H45A 0.9800
C45 H45B 0.9800
C45 H45C 0.9800
C46 H46A 0.9800
C46 H46B 0.9800
C46 H46C 0.9800
C47 C48 1.398(10)
C47 C52 1.405(9)
C48 C49 1.386(10)
C48 H48A 0.9500
C49 C50 1.381(11)
C49 H49A 0.9500
C50 C51 1.361(11)
C50 H50A 0.9500
C51 C52 1.405(10)
C51 H51A 0.9500
C52 H52A 0.9500

loop_
_geom_torsion_atom_site_label_1
_geom_torsion_atom_site_label_2
_geom_torsion_atom_site_label_3
_geom_torsion_atom_site_label_4
_geom_torsion
C2 Pd1 P1 C17 -138.4(5)
C3 Pd1 P1 C17 -132.4(4)
C1 Pd1 P1 C17 -135.2(11)
Cl1 Pd1 P1 C17 49.7(2)
C2 Pd1 P1 C8 95.6(5)
C3 Pd1 P1 C8 101.7(4)
C1 Pd1 P1 C8 98.8(11)
Cl1 Pd1 P1 C8 -76.3(2)
C2 Pd1 P1 C4 -13.9(5)
C3 Pd1 P1 C4 -7.9(4)
C1 Pd1 P1 C4 -10.7(11)
Cl1 Pd1 P1 C4 174.2(2)
C3 Pd1 C1 C2 -7.0(7)
P1 Pd1 C1 C2 -4.0(15)
Cl1 Pd1 C1 C2 171.1(6)
Pd1 C1 C2 C3 22(2)
C1 Pd1 C2 C3 -168.4(11)
P1 Pd1 C2 C3 10.6(9)
Cl1 Pd1 C2 C3 -179.9(5)
C3 Pd1 C2 C1 168.4(11)
P1 Pd1 C2 C1 179.0(4)
Cl1 Pd1 C2 C1 -11.5(8)
C1 C2 C3 Pd1 -22(2)
C1 Pd1 C3 C2 7.1(7)
P1 Pd1 C3 C2 -172.3(6)
Cl1 Pd1 C3 C2 0.3(15)
C17 P1 C4 O5 -173.8(4)
C8 P1 C4 O5 -63.2(4)
Pd1 P1 C4 O5 56.6(4)
C17 P1 C4 C13 69.8(5)
C8 P1 C4 C13 -179.7(5)
Pd1 P1 C4 C13 -59.9(5)
C17 P1 C4 C9 -56.6(5)
C8 P1 C4 C9 54.0(4)
Pd1 P1 C4 C9 173.8(3)
C13 C4 O5 C6 -173.4(5)
C9 C4 O5 C6 -51.4(6)
P1 C4 O5 C6 67.1(5)
C4 O5 C6 O11 56.2(6)
C4 O5 C6 C14 172.9(5)
C4 O5 C6 C7 -63.4(6)
O11 C6 C7 C8 -57.4(6)
O5 C6 C7 C8 63.3(6)
C14 C6 C7 C8 -177.6(5)
C6 C7 C8 O12 51.7(6)
C6 C7 C8 C15 167.9(5)
C6 C7 C8 P1 -68.3(5)
C17 P1 C8 O12 55.0(5)
C4 P1 C8 O12 -52.3(4)
Pd1 P1 C8 O12 -175.5(3)
C17 P1 C8 C15 -66.3(5)
C4 P1 C8 C15 -173.5(5)
Pd1 P1 C8 C15 63.2(5)
C17 P1 C8 C7 171.2(4)
C4 P1 C8 C7 64.0(4)
Pd1 P1 C8 C7 -59.3(4)
O5 C4 C9 C10 50.4(6)
C13 C4 C9 C10 168.9(5)
P1 C4 C9 C10 -65.3(6)
C4 C9 C10 O11 -55.9(6)
C4 C9 C10 O12 65.1(7)
C4 C9 C10 C16 -176.4(5)
O5 C6 O11 C10 -60.5(6)
C14 C6 O11 C10 -175.2(5)
C7 C6 O11 C10 61.6(6)
O12 C10 O11 C6 -60.2(6)
C16 C10 O11 C6 -175.7(5)
C9 C10 O11 C6 61.1(6)
C15 C8 O12 C10 -171.4(5)
C7 C8 O12 C10 -51.2(6)
P1 C8 O12 C10 62.8(6)
O11 C10 O12 C8 55.7(6)
C16 C10 O12 C8 172.9(5)
C9 C10 O12 C8 -64.4(7)
C8 P1 C17 C22 -9.9(6)
C4 P1 C17 C22 90.4(6)
Pd1 P1 C17 C22 -138.4(5)
C8 P1 C17 C18 171.2(5)
C4 P1 C17 C18 -88.4(5)
Pd1 P1 C17 C18 42.7(5)
C22 C17 C18 C19 -1.4(9)
P1 C17 C18 C19 177.5(5)
C17 C18 C19 C20 1.7(9)
C18 C19 C20 C21 -0.2(10)
C19 C20 C21 C22 -1.6(10)
C18 C17 C22 C21 -0.4(9)
P1 C17 C22 C21 -179.2(5)
C20 C21 C22 C17 1.9(10)
C32 Pd31 P31 C47 156.1(5)
C33 Pd31 P31 C47 137.0(3)
C31 Pd31 P31 C47 134.8(10)
Cl31 Pd31 P31 C47 -43.7(2)
C32 Pd31 P31 C38 -76.6(5)
C33 Pd31 P31 C38 -95.6(3)
C31 Pd31 P31 C38 -97.8(10)
Cl31 Pd31 P31 C38 83.7(2)
C32 Pd31 P31 C34 31.3(5)
C33 Pd31 P31 C34 12.2(3)
C31 Pd31 P31 C34 10.1(10)
Cl31 Pd31 P31 C34 -168.4(2)
C33 Pd31 C31 C32 24.3(6)
P31 Pd31 C31 C32 26.6(13)
Cl31 Pd31 C31 C32 -154.9(6)
Pd31 C31 C32 C33 -54.1(11)
C33 Pd31 C32 C31 -140.1(9)
P31 Pd31 C32 C31 -172.9(4)
Cl31 Pd31 C32 C31 32.1(8)
C31 Pd31 C32 C33 140.1(9)
P31 Pd31 C32 C33 -32.8(8)
Cl31 Pd31 C32 C33 172.2(4)
C31 C32 C33 Pd31 54.9(11)
C31 Pd31 C33 C32 -24.0(6)
P31 Pd31 C33 C32 156.5(6)
Cl31 Pd31 C33 C32 -21.3(10)
C47 P31 C34 O35 174.4(4)
C38 P31 C34 O35 62.0(4)
Pd31 P31 C34 O35 -56.0(4)
C47 P31 C34 C43 -69.0(5)
C38 P31 C34 C43 178.6(5)
Pd31 P31 C34 C43 60.7(5)
C47 P31 C34 C39 58.2(5)
C38 P31 C34 C39 -54.2(5)
Pd31 P31 C34 C39 -172.1(4)
C43 C34 O35 C36 171.9(5)
C39 C34 O35 C36 50.4(6)
P31 C34 O35 C36 -67.9(5)
C34 O35 C36 O41 -55.2(7)
C34 O35 C36 C44 -170.9(5)
C34 O35 C36 C37 64.6(6)
O41 C36 C37 C38 58.0(6)
O35 C36 C37 C38 -64.6(7)
C44 C36 C37 C38 175.6(5)
C36 C37 C38 O42 -51.3(7)
C36 C37 C38 C45 -167.9(5)
C36 C37 C38 P31 69.1(5)
C47 P31 C38 O42 -52.9(5)
C34 P31 C38 O42 54.2(4)
Pd31 P31 C38 O42 177.4(3)
C47 P31 C38 C37 -171.1(4)
C34 P31 C38 C37 -63.9(4)
Pd31 P31 C38 C37 59.3(4)
C47 P31 C38 C45 64.6(5)
C34 P31 C38 C45 171.8(4)
Pd31 P31 C38 C45 -65.0(4)
O35 C34 C39 C40 -51.3(7)
C43 C34 C39 C40 -169.0(6)
P31 C34 C39 C40 64.2(6)
C34 C39 C40 O41 56.7(7)
C34 C39 C40 O42 -63.4(7)
C34 C39 C40 C46 175.4(5)
O35 C36 O41 C40 58.4(6)
C44 C36 O41 C40 173.9(5)
C37 C36 O41 C40 -63.7(6)
O42 C40 O41 C36 62.3(6)
C39 C40 O41 C36 -59.3(6)
C46 C40 O41 C36 176.0(5)
O41 C40 O42 C38 -55.6(6)
C39 C40 O42 C38 64.2(6)
C46 C40 O42 C38 -169.2(5)
C37 C38 O42 C40 51.1(6)
C45 C38 O42 C40 173.6(5)
P31 C38 O42 C40 -64.6(5)
C38 P31 C47 C48 -155.2(5)
C34 P31 C47 C48 104.9(6)
Pd31 P31 C47 C48 -27.0(6)
C38 P31 C47 C52 25.7(7)
C34 P31 C47 C52 -74.2(6)
Pd31 P31 C47 C52 153.9(5)
C52 C47 C48 C49 2.0(11)
P31 C47 C48 C49 -177.2(6)
C47 C48 C49 C50 -1.8(13)
C48 C49 C50 C51 0.9(14)
C49 C50 C51 C52 -0.3(12)
C50 C51 C52 C47 0.6(11)
C48 C47 C52 C51 -1.4(11)
P31 C47 C52 C51 177.7(6)
